data_4346671
loop_
_publ_author_name
'Xu, Chaojie'
'Guenet, Aur\'elie'
'Kyritsakas, Nathalie'
'Planeix, Jean-Marc'
'Hosseini, Mir Wais'

_publ_section_title
;
 Molecular Tectonics: Design of Enantiopure Luminescent Heterometallic
 Ir(III)-Cd(II) Coordination Network.
;
_journal_issue 21
_journal_name_full 'Inorganic chemistry'
_journal_page_first 10429
_journal_page_last 10439
_journal_paper_doi 10.1021/acs.inorgchem.5b01910
_journal_volume 54
_journal_year 2015
_chemical_formula_moiety 'C32 H18 Br2 F4 Ir N4, F6 P, 0.2(C4 H10 O)'
_chemical_formula_sum 'C32.8 H20 Br2 F10 Ir N4 O0.2 P'
_chemical_formula_weight 1046.32
_space_group_crystal_system orthorhombic
_space_group_IT_number 20
_space_group_name_Hall 'C 2c 2'
_space_group_name_H-M_alt 'C 2 2 21'
_atom_sites_solution_hydrogens geom
_audit_creation_method SHELXL-2014
_cell_angle_alpha 90
_cell_angle_beta 90
_cell_angle_gamma 90
_cell_formula_units_Z 20
_cell_length_a 21.6255(5)
_cell_length_b 25.9383(6)
_cell_length_c 39.2268(8)
_cell_measurement_reflns_used 27000
_cell_measurement_temperature 173(2)
_cell_measurement_theta_max 27.5
_cell_measurement_theta_min 2.54
_cell_volume 22003.4(8)
_computing_cell_refinement 'Bruker SAINT'
_computing_data_collection 'Bruker APEX2'
_computing_data_reduction 'Bruker SAINT'
_computing_molecular_graphics 'Bruker SHELXTL'
_computing_publication_material 'Bruker SHELXTL'
_computing_structure_refinement 'SHELXL-97 (Sheldrick, 2008)'
_computing_structure_solution 'SHELXS-97 (Sheldrick, 2008)'
_diffrn_ambient_temperature 173(2)
_diffrn_measured_fraction_theta_full 0.953
_diffrn_measured_fraction_theta_max 0.884
_diffrn_measurement_device_type 'Bruker APEX-II CCD'
_diffrn_measurement_method '\f and \w scans'
_diffrn_radiation_monochromator graphite
_diffrn_radiation_source 'fine-focus sealed tube'
_diffrn_radiation_type MoK\a
_diffrn_radiation_wavelength 0.71073
_diffrn_reflns_av_R_equivalents 0.0946
_diffrn_reflns_av_unetI/netI 0.1319
_diffrn_reflns_Laue_measured_fraction_full 0.953
_diffrn_reflns_Laue_measured_fraction_max 0.884
_diffrn_reflns_limit_h_max 28
_diffrn_reflns_limit_h_min -30
_diffrn_reflns_limit_k_max 23
_diffrn_reflns_limit_k_min -36
_diffrn_reflns_limit_l_max 45
_diffrn_reflns_limit_l_min -42
_diffrn_reflns_number 73194
_diffrn_reflns_point_group_measured_fraction_full 0.934
_diffrn_reflns_point_group_measured_fraction_max 0.844
_diffrn_reflns_theta_full 25.242
_diffrn_reflns_theta_max 29.976
_diffrn_reflns_theta_min 1.882
_exptl_absorpt_coefficient_mu 4.954
_exptl_absorpt_correction_T_max 0.826
_exptl_absorpt_correction_T_min 0.790
_exptl_absorpt_correction_type multi-scan
_exptl_absorpt_process_details sadabs
_exptl_crystal_colour yellow
_exptl_crystal_density_diffrn 1.579
_exptl_crystal_density_meas ?
_exptl_crystal_description prism
_exptl_crystal_F_000 9968
_exptl_crystal_size_max 0.050
_exptl_crystal_size_mid 0.040
_exptl_crystal_size_min 0.040
_platon_squeeze_details
;
;
_refine_diff_density_max 1.703
_refine_diff_density_min -1.959
_refine_diff_density_rms 0.150
_refine_ls_abs_structure_details
;
 Flack x determined using 5651 quotients [(I+)-(I-)]/[(I+)+(I-)]
 (Parsons, Flack and Wagner, Acta Cryst. B69 (2013) 249-259).
;
_refine_ls_abs_structure_Flack 0.013(5)
_refine_ls_extinction_method none
_refine_ls_goodness_of_fit_ref 1.056
_refine_ls_hydrogen_treatment constr
_refine_ls_matrix_type full
_refine_ls_number_parameters 1139
_refine_ls_number_reflns 27030
_refine_ls_number_restraints 2
_refine_ls_restrained_S_all 1.057
_refine_ls_R_factor_all 0.1139
_refine_ls_R_factor_gt 0.0540
_refine_ls_shift/su_max 0.001
_refine_ls_shift/su_mean 0.000
_refine_ls_structure_factor_coef Fsqd
_refine_ls_weighting_details 'w=1/[\s^2^(Fo^2^)+(0.0459P)^2^] where P=(Fo^2^+2Fc^2^)/3'
_refine_ls_weighting_scheme calc
_refine_ls_wR_factor_gt 0.1039
_refine_ls_wR_factor_ref 0.1163
_reflns_Friedel_coverage 0.805
_reflns_Friedel_fraction_full 0.912
_reflns_Friedel_fraction_max 0.799
_reflns_number_gt 15912
_reflns_number_total 27030
_reflns_threshold_expression 'I > 2\s(I)'
_cod_data_source_file ic5b01910_si_002.cif
_cod_data_source_block delta-[IrdFppy2(2)][PF6]
_cod_depositor_comments
;
The following automatic conversions were performed:

data item '_exptl_crystal_density_meas' value 'none' was changed to
'?' -- the value is perceived as not measured.

Automatic conversion script
Id: cif_fix_values 6909 2019-04-08 15:41:33Z antanas 

2021-04-15
Z value and formula fixed to values more according to usual
chemical conventions.                 miguel
;
_cod_original_formula_sum 'C164 H100 Br10 F50 Ir5 N20 O P5'
_cod_original_formula_weight 5231.58
_cod_original_formula_moiety '5(C32 H18 Br2 F4 Ir N4),5(F6 P),C4 H10 O'
_cod_original_formula_units_Z 4
_cod_database_code 4346671
_shelx_space_group_comment
;
The symmetry employed for this shelxl refinement is uniquely defined
by the following loop, which should always be used as a source of
symmetry information in preference to the above space-group names.
They are only intended as comments.
;
_shelx_estimated_absorpt_t_min 0.790
_shelx_estimated_absorpt_t_max 0.826
_shelxl_version_number 2014-3

loop_
_space_group_symop_operation_xyz
'x, y, z'
'-x, -y, z+1/2'
'-x, y, -z+1/2'
'x, -y, -z'
'x+1/2, y+1/2, z'
'-x+1/2, -y+1/2, z+1/2'
'-x+1/2, y+1/2, -z+1/2'
'x+1/2, -y+1/2, -z'

loop_
_atom_site_label
_atom_site_type_symbol
_atom_site_fract_x
_atom_site_fract_y
_atom_site_fract_z
_atom_site_U_iso_or_equiv
_atom_site_adp_type
_atom_site_occupancy
_atom_site_site_symmetry_order
_atom_site_calc_flag
_atom_site_refinement_flags_posn
_atom_site_refinement_flags_adp
_atom_site_refinement_flags_occupancy
O1 O 0.5000 0.8382(5) 0.7500 0.066(4) Uani 1 2 d DS T P
Ir1 Ir 0.69778(3) 0.40776(2) 0.80389(2) 0.03863(14) Uani 1 1 d . . .
N1 N 0.6031(6) 0.3826(4) 0.8014(3) 0.049(3) Uani 1 1 d . . .
C1 C 0.5853(7) 0.3329(5) 0.8008(4) 0.053(4) Uani 1 1 d . . .
H1 H 0.6146 0.3057 0.8015 0.063 Uiso 1 1 calc R U .
C2 C 0.5215(8) 0.3231(6) 0.7991(4) 0.065(5) Uani 1 1 d . . .
Br1 Br 0.49534(13) 0.25461(8) 0.79860(8) 0.1334(10) Uani 1 1 d . . .
C3 C 0.4758(8) 0.3610(6) 0.7975(5) 0.078(6) Uani 1 1 d . . .
H3 H 0.4331 0.3526 0.7973 0.094 Uiso 1 1 calc R U .
C4 C 0.4970(7) 0.4134(6) 0.7960(3) 0.053(4) Uani 1 1 d . . .
H4 H 0.4688 0.4411 0.7932 0.064 Uiso 1 1 calc R U .
C5 C 0.5614(6) 0.4224(5) 0.7989(3) 0.040(3) Uani 1 1 d . . .
C6 C 0.5891(7) 0.4752(5) 0.8006(3) 0.041(3) Uani 1 1 d . . .
C7 C 0.5499(7) 0.5193(5) 0.7997(3) 0.052(4) Uani 1 1 d . . .
H7 H 0.5062 0.5158 0.7982 0.062 Uiso 1 1 calc R U .
C8 C 0.5783(8) 0.5686(5) 0.8012(4) 0.066(5) Uani 1 1 d . . .
H8 H 0.5542 0.5992 0.8018 0.079 Uiso 1 1 calc R U .
C9 C 0.6401(7) 0.5707(5) 0.8019(4) 0.047(3) Uani 1 1 d . . .
Br2 Br 0.67997(8) 0.63468(5) 0.80239(4) 0.0623(4) Uani 1 1 d . . .
C10 C 0.6762(6) 0.5255(4) 0.8032(3) 0.034(3) Uani 1 1 d . . .
H10 H 0.7199 0.5281 0.8052 0.041 Uiso 1 1 calc R U .
N2 N 0.6499(5) 0.4793(3) 0.8018(2) 0.029(2) Uani 1 1 d . . .
N3 N 0.7014(5) 0.3963(3) 0.7526(2) 0.038(3) Uani 1 1 d . . .
C11 C 0.6815(6) 0.4311(5) 0.7302(3) 0.044(3) Uani 1 1 d . . .
H11 H 0.6709 0.4649 0.7375 0.053 Uiso 1 1 calc R U .
C12 C 0.6762(8) 0.4171(6) 0.6952(4) 0.066(5) Uani 1 1 d . . .
H12 H 0.6610 0.4418 0.6794 0.080 Uiso 1 1 calc R U .
C13 C 0.6925(7) 0.3684(6) 0.6834(4) 0.061(4) Uani 1 1 d . . .
H13 H 0.6892 0.3594 0.6600 0.073 Uiso 1 1 calc R U .
C14 C 0.7135(7) 0.3338(5) 0.7073(3) 0.050(4) Uani 1 1 d . . .
H14 H 0.7236 0.2996 0.7007 0.060 Uiso 1 1 calc R U .
C15 C 0.7202(6) 0.3491(5) 0.7424(4) 0.049(4) Uani 1 1 d . . .
C16 C 0.7435(6) 0.3153(4) 0.7706(3) 0.040(3) Uani 1 1 d . . .
C17 C 0.7716(7) 0.2705(5) 0.7673(4) 0.055(4) Uani 1 1 d . . .
F1 F 0.7786(4) 0.2479(3) 0.7359(2) 0.077(3) Uani 1 1 d . . .
C18 C 0.7978(8) 0.2406(5) 0.7932(4) 0.070(5) Uani 1 1 d . . .
H18 H 0.8170 0.2081 0.7898 0.084 Uiso 1 1 calc R U .
C19 C 0.7917(8) 0.2655(5) 0.8251(4) 0.065(5) Uani 1 1 d . . .
F2 F 0.8150(5) 0.2390(3) 0.8528(2) 0.096(3) Uani 1 1 d . . .
C20 C 0.7623(8) 0.3112(4) 0.8306(4) 0.055(4) Uani 1 1 d . . .
H20 H 0.7576 0.3241 0.8531 0.066 Uiso 1 1 calc R U .
C21 C 0.7396(7) 0.3382(5) 0.8035(4) 0.057(4) Uani 1 1 d . . .
N4 N 0.7000(5) 0.4136(3) 0.85535(17) 0.055(3) Uani 1 1 d G . .
C22 C 0.6507(4) 0.3986(4) 0.8758(3) 0.071(5) Uani 1 1 d G . .
H22 H 0.6132 0.3874 0.8657 0.086 Uiso 1 1 calc R U .
C23 C 0.6564(6) 0.4000(4) 0.9111(3) 0.101(8) Uani 1 1 d G . .
H23 H 0.6227 0.3898 0.9251 0.122 Uiso 1 1 calc R U .
C24 C 0.7114(7) 0.4164(4) 0.92591(18) 0.096(8) Uani 1 1 d G . .
H24 H 0.7153 0.4173 0.9500 0.116 Uiso 1 1 calc R U .
C25 C 0.7607(6) 0.4314(4) 0.9054(3) 0.077(6) Uani 1 1 d G . .
H25 H 0.7983 0.4426 0.9156 0.093 Uiso 1 1 calc R U .
C26 C 0.7550(4) 0.4300(3) 0.8702(3) 0.062(5) Uani 1 1 d G . .
C27 C 0.7970(7) 0.4462(5) 0.8444(4) 0.058(4) Uani 1 1 d . . .
C28 C 0.8556(10) 0.4689(7) 0.8501(6) 0.089(7) Uani 1 1 d . . .
F3 F 0.8739(5) 0.4752(4) 0.8845(3) 0.120(5) Uani 1 1 d . . .
C29 C 0.8951(9) 0.4854(6) 0.8267(7) 0.086(7) Uani 1 1 d . . .
H29 H 0.9328 0.5019 0.8326 0.103 Uiso 1 1 calc R U .
C30 C 0.8777(7) 0.4770(5) 0.7915(6) 0.063(5) Uani 1 1 d . . .
F4 F 0.9160(4) 0.4921(4) 0.7699(3) 0.105(4) Uani 1 1 d . . .
C31 C 0.8221(7) 0.4550(5) 0.7848(4) 0.054(4) Uani 1 1 d . . .
H31 H 0.8102 0.4511 0.7616 0.065 Uiso 1 1 calc R U .
C32 C 0.7812(7) 0.4378(5) 0.8098(4) 0.053(4) Uani 1 1 d . . .
Ir2 Ir 0.53746(2) 0.70256(2) 0.90700(2) 0.02972(12) Uani 1 1 d . . .
N5 N 0.4678(5) 0.6442(3) 0.9054(3) 0.036(2) Uani 1 1 d . . .
C33 C 0.4061(6) 0.6546(4) 0.9055(3) 0.032(3) Uani 1 1 d . . .
H33 H 0.3926 0.6895 0.9054 0.038 Uiso 1 1 calc R U .
C34 C 0.3625(5) 0.6156(5) 0.9059(3) 0.038(3) Uani 1 1 d . . .
Br3 Br 0.27980(7) 0.63207(6) 0.90674(4) 0.0607(4) Uani 1 1 d . . .
C35 C 0.3852(8) 0.5653(5) 0.9061(4) 0.048(4) Uani 1 1 d . . .
H35 H 0.3565 0.5376 0.9064 0.058 Uiso 1 1 calc R U .
C36 C 0.4443(7) 0.5546(5) 0.9058(3) 0.044(3) Uani 1 1 d . . .
H36 H 0.4579 0.5198 0.9069 0.053 Uiso 1 1 calc R U .
C37 C 0.4881(6) 0.5955(5) 0.9038(3) 0.035(3) Uani 1 1 d . . .
C38 C 0.5552(5) 0.5895(4) 0.9007(3) 0.034(3) Uani 1 1 d . . .
C39 C 0.5815(8) 0.5408(4) 0.8976(3) 0.048(4) Uani 1 1 d . . .
H39 H 0.5567 0.5106 0.8990 0.057 Uiso 1 1 calc R U .
C40 C 0.6451(10) 0.5373(7) 0.8923(4) 0.076(6) Uani 1 1 d . . .
H40 H 0.6648 0.5048 0.8897 0.091 Uiso 1 1 calc R U .
C41 C 0.6798(7) 0.5839(6) 0.8910(3) 0.051(4) Uani 1 1 d . . .
Br4 Br 0.76534(8) 0.58265(7) 0.88389(5) 0.0763(5) Uani 1 1 d . . .
C42 C 0.6499(6) 0.6319(6) 0.8938(3) 0.042(3) Uani 1 1 d . . .
H42 H 0.6730 0.6629 0.8919 0.050 Uiso 1 1 calc R U .
N6 N 0.5890(5) 0.6337(3) 0.8992(3) 0.036(3) Uani 1 1 d . . .
C43 C 0.5048(6) 0.6922(5) 0.8330(3) 0.038(3) Uani 1 1 d . . .
H43 H 0.4741 0.6685 0.8404 0.046 Uiso 1 1 calc R U .
C44 C 0.5122(7) 0.7029(5) 0.7978(4) 0.050(4) Uani 1 1 d . . .
H44 H 0.4879 0.6851 0.7815 0.060 Uiso 1 1 calc R U .
C45 C 0.5536(8) 0.7382(5) 0.7876(4) 0.062(5) Uani 1 1 d . . .
H45 H 0.5579 0.7456 0.7640 0.074 Uiso 1 1 calc R U .
C46 C 0.5898(7) 0.7638(5) 0.8108(4) 0.052(4) Uani 1 1 d . . .
H46 H 0.6183 0.7893 0.8034 0.063 Uiso 1 1 calc R U .
C47 C 0.5844(6) 0.7521(4) 0.8453(3) 0.037(3) Uani 1 1 d . . .
N7 N 0.5416(5) 0.7159(4) 0.8558(2) 0.039(2) Uani 1 1 d . . .
C48 C 0.6193(6) 0.7730(5) 0.8727(3) 0.047(4) Uani 1 1 d . . .
C49 C 0.6630(8) 0.8111(6) 0.8694(4) 0.077(6) Uani 1 1 d . . .
F5 F 0.6750(6) 0.8329(4) 0.8392(2) 0.109(4) Uani 1 1 d . . .
C50 C 0.7004(8) 0.8296(6) 0.8974(5) 0.079(6) Uani 1 1 d . . .
H50 H 0.7323 0.8544 0.8946 0.094 Uiso 1 1 calc R U .
C51 C 0.6857(7) 0.8078(5) 0.9283(4) 0.054(4) Uani 1 1 d . . .
F6 F 0.7204(4) 0.8241(4) 0.9558(2) 0.083(3) Uani 1 1 d . . .
C52 C 0.6434(6) 0.7715(5) 0.9340(4) 0.044(3) Uani 1 1 d . . .
H52 H 0.6366 0.7587 0.9563 0.053 Uiso 1 1 calc R U .
C53 C 0.6083(6) 0.7520(5) 0.9059(4) 0.045(3) Uani 1 1 d . . .
N8 N 0.5368(5) 0.6984(4) 0.9592(2) 0.035(2) Uani 1 1 d . . .
C54 C 0.5684(6) 0.6636(5) 0.9768(3) 0.035(3) Uani 1 1 d . . .
H54 H 0.5922 0.6385 0.9650 0.042 Uiso 1 1 calc R U .
C55 C 0.5674(7) 0.6632(6) 1.0125(4) 0.049(4) Uani 1 1 d . . .
H55 H 0.5867 0.6362 1.0250 0.058 Uiso 1 1 calc R U .
C56 C 0.5385(8) 0.7019(6) 1.0287(4) 0.067(5) Uani 1 1 d . . .
H56 H 0.5405 0.7036 1.0529 0.081 Uiso 1 1 calc R U .
C57 C 0.5060(7) 0.7392(5) 1.0114(4) 0.049(4) Uani 1 1 d . . .
H57 H 0.4842 0.7654 1.0233 0.058 Uiso 1 1 calc R U .
C58 C 0.5059(6) 0.7375(5) 0.9756(3) 0.034(3) Uani 1 1 d . . .
C59 C 0.4727(5) 0.7719(4) 0.9518(3) 0.031(3) Uani 1 1 d . . .
C60 C 0.4329(6) 0.8116(4) 0.9628(3) 0.036(3) Uani 1 1 d . . .
F7 F 0.4238(4) 0.8221(3) 0.9957(2) 0.057(2) Uani 1 1 d . . .
C61 C 0.4014(6) 0.8419(5) 0.9401(4) 0.051(4) Uani 1 1 d . . .
H61 H 0.3762 0.8698 0.9474 0.061 Uiso 1 1 calc R U .
C62 C 0.4083(6) 0.8299(5) 0.9065(4) 0.047(4) Uani 1 1 d . . .
F8 F 0.3788(5) 0.8592(3) 0.8819(2) 0.084(3) Uani 1 1 d . . .
C63 C 0.4498(5) 0.7920(5) 0.8920(4) 0.048(4) Uani 1 1 d . . .
H63 H 0.4556 0.7878 0.8681 0.057 Uiso 1 1 calc R U .
C64 C 0.4812(5) 0.7614(4) 0.9171(3) 0.026(3) Uani 1 1 d . . .
Ir3 Ir 0.23137(3) 0.5000 1.0000 0.03445(18) Uani 1 2 d S T P
N9 N 0.3087(4) 0.5509(3) 0.9959(2) 0.030(2) Uani 1 1 d . . .
C65 C 0.3040(6) 0.6025(4) 0.9936(3) 0.036(3) Uani 1 1 d . . .
H65 H 0.2648 0.6182 0.9906 0.043 Uiso 1 1 calc R U .
C66 C 0.3547(6) 0.6311(5) 0.9957(4) 0.049(4) Uani 1 1 d . . .
Br5 Br 0.34511(8) 0.70413(6) 0.99216(5) 0.0702(5) Uani 1 1 d . . .
C67 C 0.4134(7) 0.6105(6) 0.9983(4) 0.057(4) Uani 1 1 d . . .
H67 H 0.4489 0.6320 0.9985 0.068 Uiso 1 1 calc R U .
C68 C 0.4186(6) 0.5587(5) 1.0006(3) 0.041(3) Uani 1 1 d . . .
H68 H 0.4581 0.5432 1.0034 0.049 Uiso 1 1 calc R U .
C69 C 0.3656(6) 0.5282(4) 0.9988(3) 0.038(3) Uani 1 1 d . . .
N10 N 0.2268(5) 0.4945(4) 0.9480(3) 0.040(3) Uani 1 1 d . . .
C70 C 0.2654(7) 0.4653(5) 0.9279(4) 0.049(4) Uani 1 1 d . . .
H70 H 0.2967 0.4454 0.9387 0.059 Uiso 1 1 calc R U .
C71 C 0.2610(8) 0.4637(6) 0.8935(5) 0.066(5) Uani 1 1 d . . .
H71 H 0.2892 0.4434 0.8806 0.080 Uiso 1 1 calc R U .
C72 C 0.2160(9) 0.4913(6) 0.8772(4) 0.067(5) Uani 1 1 d . . .
H72 H 0.2123 0.4901 0.8531 0.080 Uiso 1 1 calc R U .
C73 C 0.1766(8) 0.5205(7) 0.8961(4) 0.068(5) Uani 1 1 d . . .
H73 H 0.1430 0.5377 0.8854 0.081 Uiso 1 1 calc R U .
C74 C 0.1855(6) 0.5254(5) 0.9313(4) 0.056(4) Uani 1 1 d . . .
C75 C 0.1487(7) 0.5575(5) 0.9570(4) 0.056(4) Uani 1 1 d . . .
C76 C 0.1040(10) 0.5937(8) 0.9472(6) 0.104(7) Uani 1 1 d . . .
F9 F 0.0888(7) 0.6011(5) 0.9137(3) 0.142(5) Uani 1 1 d . . .
C77 C 0.0733(10) 0.6234(8) 0.9697(7) 0.116(9) Uani 1 1 d . . .
H77 H 0.0426 0.6473 0.9628 0.139 Uiso 1 1 calc R U .
C78 C 0.0898(8) 0.6167(7) 1.0044(6) 0.089(7) Uani 1 1 d . . .
F10 F 0.0615(5) 0.6453(4) 1.0272(3) 0.127(5) Uani 1 1 d . . .
C79 C 0.1341(7) 0.5811(5) 1.0144(5) 0.064(5) Uani 1 1 d . . .
H79 H 0.1437 0.5776 1.0379 0.077 Uiso 1 1 calc R U .
C80 C 0.1642(5) 0.5510(5) 0.9912(4) 0.039(3) Uani 1 1 d . . .
P1 P 0.37516(19) 0.57696(13) 0.80265(10) 0.0485(9) Uani 1 1 d . . .
F11 F 0.4095(6) 0.6101(4) 0.7750(2) 0.112(4) Uani 1 1 d . . .
F12 F 0.4025(4) 0.5259(3) 0.7864(2) 0.080(3) Uani 1 1 d . . .
F13 F 0.3409(4) 0.5430(3) 0.8302(2) 0.074(3) Uani 1 1 d . . .
F14 F 0.3497(6) 0.6273(4) 0.8191(3) 0.116(4) Uani 1 1 d . . .
F15 F 0.3176(5) 0.5720(4) 0.7785(3) 0.098(3) Uani 1 1 d . . .
F16 F 0.4333(4) 0.5822(3) 0.8266(2) 0.066(2) Uani 1 1 d . . .
P2 P 0.6071(2) 0.5000 1.0000 0.0498(13) Uani 1 2 d S T P
F17 F 0.5588(6) 0.5344(6) 0.9805(3) 0.146(6) Uani 1 1 d . . .
F18 F 0.6067(15) 0.4612(6) 0.9747(4) 0.296(16) Uani 1 1 d . . .
F19 F 0.6538(6) 0.5275(9) 0.9796(4) 0.219(10) Uani 1 1 d . . .
P3 P 0.4478(3) 0.60519(15) 0.10188(10) 0.0735(16) Uani 1 1 d . . .
F20 F 0.4987(11) 0.6417(5) 0.1170(4) 0.217(10) Uani 1 1 d . . .
F21 F 0.4064(6) 0.5644(4) 0.0840(3) 0.123(5) Uani 1 1 d . . .
F22 F 0.4967(7) 0.5864(7) 0.0739(4) 0.168(6) Uani 1 1 d . . .
F23 F 0.4687(16) 0.5645(5) 0.1258(4) 0.324(19) Uani 1 1 d . . .
F24 F 0.4339(8) 0.6450(4) 0.0761(3) 0.135(6) Uani 1 1 d . . .
F25 F 0.4115(10) 0.6254(10) 0.1302(5) 0.250(11) Uani 1 1 d . . .
C81 C 0.4249(10) 0.8380(7) 0.7963(5) 0.104(7) Uani 1 1 d D . .
H81A H 0.3887 0.8210 0.7863 0.156 Uiso 1 1 calc R U .
H81B H 0.4114 0.8624 0.8139 0.156 Uiso 1 1 calc R U .
H81C H 0.4520 0.8120 0.8066 0.156 Uiso 1 1 calc R U .
C82 C 0.4575(13) 0.8648(7) 0.7706(7) 0.177(14) Uani 1 1 d D . .
H82A H 0.4265 0.8808 0.7554 0.213 Uiso 1 1 calc R U .
H82B H 0.4802 0.8934 0.7818 0.213 Uiso 1 1 calc R U .

loop_
_atom_site_aniso_label
_atom_site_aniso_U_11
_atom_site_aniso_U_22
_atom_site_aniso_U_33
_atom_site_aniso_U_23
_atom_site_aniso_U_13
_atom_site_aniso_U_12
O1 0.076(11) 0.042(8) 0.081(11) 0.000 0.025(9) 0.000
Ir1 0.0521(3) 0.0300(2) 0.0338(3) 0.0080(2) 0.0030(3) 0.0062(2)
N1 0.068(8) 0.053(7) 0.027(7) 0.007(5) 0.025(6) 0.010(6)
C1 0.054(9) 0.038(7) 0.066(11) -0.004(7) 0.024(9) -0.012(6)
C2 0.083(13) 0.051(9) 0.060(11) -0.026(8) 0.019(10) 0.002(8)
Br1 0.130(2) 0.0748(14) 0.195(3) -0.0096(17) 0.037(2) -0.0501(14)
C3 0.078(13) 0.061(10) 0.096(15) -0.002(10) 0.033(11) -0.027(9)
C4 0.063(10) 0.068(10) 0.029(9) -0.015(7) 0.013(7) 0.007(8)
C5 0.046(8) 0.048(8) 0.026(8) -0.003(6) 0.014(7) -0.005(6)
C6 0.063(10) 0.049(8) 0.012(7) 0.006(6) 0.003(7) 0.029(7)
C7 0.054(9) 0.047(8) 0.054(9) -0.011(7) -0.006(8) 0.010(7)
C8 0.069(11) 0.033(7) 0.096(13) 0.012(8) 0.017(11) 0.001(7)
C9 0.056(9) 0.041(7) 0.044(9) 0.005(7) 0.009(8) 0.009(6)
Br2 0.0878(12) 0.0327(7) 0.0664(10) 0.0016(7) -0.0007(10) 0.0079(7)
C10 0.043(7) 0.032(6) 0.029(7) 0.014(6) -0.007(6) 0.011(5)
N2 0.039(6) 0.031(5) 0.017(5) 0.004(4) -0.003(5) 0.010(4)
N3 0.049(6) 0.024(5) 0.040(6) 0.010(4) 0.010(6) 0.008(5)
C11 0.049(9) 0.040(7) 0.042(9) 0.002(6) 0.009(7) 0.007(6)
C12 0.082(12) 0.086(12) 0.031(10) 0.016(8) 0.007(9) 0.031(9)
C13 0.058(10) 0.071(10) 0.055(10) 0.013(8) 0.007(9) 0.026(8)
C14 0.060(10) 0.054(8) 0.036(9) -0.010(7) 0.012(7) 0.007(7)
C15 0.055(9) 0.045(8) 0.046(9) 0.000(6) 0.022(7) -0.007(6)
C16 0.056(9) 0.029(6) 0.035(8) 0.008(6) 0.001(7) 0.005(6)
C17 0.092(12) 0.023(6) 0.049(9) 0.006(6) 0.013(9) 0.005(7)
F1 0.117(8) 0.045(5) 0.069(6) -0.012(4) 0.005(6) 0.033(5)
C18 0.114(14) 0.021(6) 0.075(12) 0.012(7) 0.020(11) 0.030(8)
C19 0.088(12) 0.027(7) 0.080(12) 0.020(8) -0.015(10) 0.015(7)
F2 0.146(10) 0.059(6) 0.083(7) 0.028(5) -0.026(7) 0.027(6)
C20 0.099(12) 0.023(6) 0.044(9) 0.005(6) -0.007(9) 0.011(7)
C21 0.050(9) 0.037(7) 0.085(12) 0.000(8) -0.013(9) 0.014(6)
N4 0.089(10) 0.039(6) 0.038(7) 0.016(5) 0.005(7) 0.024(7)
C22 0.112(15) 0.059(10) 0.044(11) 0.034(8) 0.034(10) 0.031(9)
C23 0.17(2) 0.114(16) 0.020(11) 0.019(10) 0.010(12) 0.056(16)
C24 0.16(2) 0.098(15) 0.033(11) 0.002(10) -0.021(13) 0.071(15)
C25 0.132(17) 0.050(9) 0.050(12) -0.011(8) -0.031(12) 0.041(10)
C26 0.094(14) 0.055(9) 0.036(11) -0.001(7) -0.040(10) 0.031(9)
C27 0.051(10) 0.035(7) 0.088(14) 0.002(7) -0.012(10) 0.018(7)
C28 0.075(14) 0.073(12) 0.118(18) -0.055(12) -0.036(14) 0.037(11)
F3 0.091(8) 0.135(10) 0.135(10) -0.093(8) -0.063(8) 0.033(7)
C29 0.051(11) 0.043(10) 0.16(2) -0.034(12) -0.003(14) 0.007(8)
C30 0.032(9) 0.034(8) 0.124(17) -0.003(9) 0.011(10) 0.013(6)
F4 0.054(6) 0.079(7) 0.181(12) 0.011(7) 0.028(7) 0.000(5)
C31 0.045(9) 0.038(8) 0.080(12) 0.013(7) -0.003(9) 0.016(7)
C32 0.067(11) 0.042(8) 0.051(11) 0.001(7) -0.015(9) 0.043(7)
Ir2 0.0342(2) 0.0240(2) 0.0310(3) 0.0008(2) -0.0034(2) -0.0021(2)
N5 0.058(7) 0.027(5) 0.024(6) 0.003(4) 0.012(6) 0.005(5)
C33 0.048(8) 0.035(6) 0.013(7) 0.006(5) -0.002(6) 0.003(5)
C34 0.036(7) 0.040(7) 0.039(8) 0.000(6) 0.014(7) -0.004(5)
Br3 0.0441(8) 0.0747(10) 0.0634(10) 0.0118(9) -0.0038(9) -0.0205(7)
C35 0.079(11) 0.033(7) 0.033(8) 0.000(6) -0.004(9) -0.014(7)
C36 0.076(11) 0.034(7) 0.022(8) 0.004(6) 0.005(8) -0.003(6)
C37 0.046(7) 0.040(7) 0.018(7) 0.002(6) -0.008(6) -0.009(6)
C38 0.053(8) 0.018(5) 0.032(7) -0.010(5) -0.018(6) 0.006(5)
C39 0.099(13) 0.022(6) 0.022(8) -0.001(5) -0.004(8) 0.010(7)
C40 0.111(16) 0.070(12) 0.048(11) 0.013(9) 0.003(11) 0.048(11)
C41 0.051(9) 0.065(10) 0.038(9) 0.013(7) -0.007(7) 0.025(8)
Br4 0.0567(10) 0.0872(13) 0.0849(13) -0.0157(10) -0.0057(10) 0.0305(9)
C42 0.046(9) 0.065(9) 0.014(7) -0.018(6) -0.006(6) -0.006(7)
N6 0.047(7) 0.016(5) 0.046(7) 0.004(4) 0.001(6) -0.003(4)
C43 0.049(8) 0.036(7) 0.029(8) -0.002(6) 0.009(7) -0.003(6)
C44 0.065(9) 0.034(7) 0.051(10) 0.012(7) -0.019(8) 0.010(7)
C45 0.110(14) 0.030(7) 0.045(10) 0.011(7) -0.003(10) -0.004(8)
C46 0.056(9) 0.038(7) 0.064(11) 0.000(7) -0.001(9) 0.007(7)
C47 0.047(8) 0.030(6) 0.033(8) -0.003(5) 0.015(6) -0.017(6)
N7 0.044(6) 0.036(6) 0.035(6) -0.004(5) 0.004(6) 0.002(5)
C48 0.050(9) 0.064(9) 0.027(8) -0.019(7) 0.016(7) -0.018(7)
C49 0.082(12) 0.086(12) 0.062(12) -0.012(9) 0.042(10) -0.067(10)
F5 0.139(10) 0.126(9) 0.062(7) -0.014(6) 0.037(7) -0.086(8)
C50 0.073(12) 0.062(10) 0.101(15) -0.008(10) 0.027(12) -0.045(9)
C51 0.048(9) 0.055(9) 0.060(10) -0.032(8) 0.002(8) -0.018(7)
F6 0.068(6) 0.093(7) 0.087(7) -0.037(5) -0.013(5) -0.027(5)
C52 0.037(8) 0.050(8) 0.045(9) -0.020(7) -0.004(7) -0.007(6)
C53 0.033(7) 0.040(7) 0.061(10) 0.000(7) 0.013(8) 0.012(5)
N8 0.038(6) 0.031(5) 0.038(6) 0.001(5) -0.002(5) -0.001(5)
C54 0.028(7) 0.048(8) 0.031(9) 0.005(6) -0.009(6) 0.002(6)
C55 0.060(10) 0.054(9) 0.031(10) -0.005(7) -0.015(7) -0.002(7)
C56 0.095(13) 0.069(10) 0.038(9) 0.026(9) -0.031(10) -0.049(11)
C57 0.053(9) 0.050(9) 0.044(10) -0.018(7) -0.007(7) -0.020(7)
C58 0.036(7) 0.044(7) 0.023(8) -0.004(6) 0.000(6) -0.003(6)
C59 0.035(7) 0.024(6) 0.036(8) -0.004(5) -0.011(6) -0.007(5)
C60 0.038(7) 0.019(6) 0.052(9) -0.002(5) -0.002(7) -0.010(5)
F7 0.081(6) 0.046(4) 0.045(5) -0.015(4) 0.019(5) 0.007(4)
C61 0.055(9) 0.041(8) 0.057(11) -0.010(7) 0.017(8) 0.008(7)
C62 0.056(9) 0.035(7) 0.048(10) 0.006(7) -0.014(9) 0.010(6)
F8 0.092(7) 0.080(7) 0.082(7) 0.021(5) 0.000(6) 0.060(6)
C63 0.040(8) 0.030(7) 0.073(10) 0.006(7) 0.022(7) 0.011(6)
C64 0.028(6) 0.028(6) 0.023(8) -0.005(5) -0.011(5) -0.007(5)
Ir3 0.0285(4) 0.0276(3) 0.0473(5) -0.0056(3) 0.000 0.000
N9 0.027(5) 0.038(5) 0.024(6) -0.006(4) -0.003(5) -0.009(4)
C65 0.047(7) 0.039(7) 0.023(7) -0.006(5) 0.007(6) -0.005(6)
C66 0.044(8) 0.059(9) 0.043(9) -0.023(7) 0.024(8) -0.017(7)
Br5 0.0787(11) 0.0431(8) 0.0887(13) -0.0115(9) 0.0184(10) -0.0227(8)
C67 0.058(10) 0.069(10) 0.043(9) -0.025(8) -0.001(9) -0.024(8)
C68 0.030(7) 0.050(8) 0.042(8) 0.010(7) 0.002(7) -0.018(6)
C69 0.046(8) 0.043(7) 0.025(7) -0.001(6) -0.005(7) -0.013(6)
N10 0.029(5) 0.040(6) 0.051(7) -0.005(5) -0.014(6) -0.013(5)
C70 0.043(9) 0.034(7) 0.070(12) 0.000(7) -0.004(9) -0.005(6)
C71 0.055(11) 0.083(12) 0.061(13) -0.004(9) 0.006(9) -0.034(9)
C72 0.095(14) 0.054(10) 0.052(11) -0.008(8) -0.027(11) -0.008(9)
C73 0.064(11) 0.093(13) 0.046(12) 0.027(9) -0.013(9) -0.029(10)
C74 0.035(8) 0.045(8) 0.089(13) -0.009(8) -0.017(9) -0.016(6)
C75 0.052(9) 0.036(7) 0.079(12) -0.012(7) -0.027(9) 0.008(6)
C76 0.125(18) 0.072(13) 0.116(18) -0.018(13) -0.036(15) 0.027(13)
F9 0.205(14) 0.110(9) 0.112(10) -0.010(7) -0.094(10) 0.069(9)
C77 0.104(17) 0.081(14) 0.16(2) -0.062(15) -0.040(17) 0.055(13)
C78 0.064(12) 0.077(13) 0.127(19) -0.049(13) -0.025(13) 0.025(9)
F10 0.087(8) 0.111(9) 0.182(12) -0.079(8) -0.044(8) 0.073(7)
C79 0.056(9) 0.034(8) 0.102(13) -0.027(8) -0.004(9) 0.002(7)
C80 0.023(7) 0.038(7) 0.057(10) 0.002(6) -0.006(7) -0.006(5)
P1 0.064(2) 0.0370(19) 0.045(2) -0.0049(17) -0.004(2) 0.0037(16)
F11 0.199(13) 0.084(7) 0.054(6) 0.004(5) 0.010(7) -0.081(8)
F12 0.065(6) 0.075(6) 0.101(7) -0.045(5) -0.002(6) -0.001(5)
F13 0.081(7) 0.087(7) 0.055(6) 0.004(5) 0.015(5) -0.026(5)
F14 0.172(12) 0.069(7) 0.107(8) -0.020(6) -0.023(8) 0.061(7)
F15 0.077(7) 0.136(9) 0.081(7) -0.003(6) -0.026(6) 0.019(7)
F16 0.070(6) 0.069(6) 0.058(5) -0.019(4) -0.016(5) -0.003(4)
P2 0.040(3) 0.060(3) 0.050(4) 0.002(3) 0.000 0.000
F17 0.092(9) 0.223(15) 0.122(10) 0.101(10) 0.030(8) 0.072(9)
F18 0.65(5) 0.112(12) 0.123(13) -0.069(10) 0.11(2) -0.01(2)
F19 0.071(8) 0.39(3) 0.199(15) 0.209(17) -0.026(9) -0.075(11)
P3 0.154(5) 0.036(2) 0.030(2) -0.0010(17) 0.002(3) -0.007(2)
F20 0.37(3) 0.098(10) 0.177(15) -0.003(10) -0.142(18) -0.090(13)
F21 0.114(9) 0.082(7) 0.173(12) 0.049(8) -0.041(9) -0.029(7)
F22 0.117(11) 0.205(16) 0.181(14) -0.028(12) 0.012(10) 0.037(11)
F23 0.80(6) 0.064(8) 0.109(11) -0.011(8) -0.19(2) 0.021(18)
F24 0.268(18) 0.059(7) 0.077(8) 0.009(5) -0.041(9) -0.013(8)
F25 0.24(2) 0.35(3) 0.166(15) -0.004(16) 0.143(15) 0.13(2)
C81 0.129(18) 0.070(12) 0.114(17) 0.000(12) 0.058(15) -0.009(12)
C82 0.26(4) 0.046(12) 0.22(3) 0.002(15) 0.15(3) 0.017(17)

loop_
_atom_type_symbol
_atom_type_description
_atom_type_scat_dispersion_real
_atom_type_scat_dispersion_imag
_atom_type_scat_source
C C 0.0033 0.0016 'International Tables Vol C Tables 4.2.6.8 and 6.1.1.4'
H H 0.0000 0.0000 'International Tables Vol C Tables 4.2.6.8 and 6.1.1.4'
N N 0.0061 0.0033 'International Tables Vol C Tables 4.2.6.8 and 6.1.1.4'
O O 0.0106 0.0060 'International Tables Vol C Tables 4.2.6.8 and 6.1.1.4'
F F 0.0171 0.0103 'International Tables Vol C Tables 4.2.6.8 and 6.1.1.4'
P P 0.1023 0.0942 'International Tables Vol C Tables 4.2.6.8 and 6.1.1.4'
Br Br -0.2901 2.4595 'International Tables Vol C Tables 4.2.6.8 and 6.1.1.4'
Ir Ir -1.4442 7.9887 'International Tables Vol C Tables 4.2.6.8 and 6.1.1.4'

loop_
_geom_angle_atom_site_label_1
_geom_angle_atom_site_label_2
_geom_angle_atom_site_label_3
_geom_angle
_geom_angle_site_symmetry_1
_geom_angle_site_symmetry_3
C82 O1 C82 121.1(19) . 3_656
C32 Ir1 C21 86.8(5) . .
C32 Ir1 N4 80.3(5) . .
C21 Ir1 N4 93.7(5) . .
C32 Ir1 N3 98.0(5) . .
C21 Ir1 N3 81.0(6) . .
N4 Ir1 N3 174.6(4) . .
C32 Ir1 N2 96.0(4) . .
C21 Ir1 N2 176.3(5) . .
N4 Ir1 N2 89.2(3) . .
N3 Ir1 N2 96.2(4) . .
C32 Ir1 N1 173.0(5) . .
C21 Ir1 N1 99.0(5) . .
N4 Ir1 N1 95.3(4) . .
N3 Ir1 N1 86.9(4) . .
N2 Ir1 N1 78.4(4) . .
C1 N1 C5 121.9(12) . .
C1 N1 Ir1 124.3(9) . .
C5 N1 Ir1 113.7(9) . .
N1 C1 C2 117.1(13) . .
N1 C1 H1 121.4 . .
C2 C1 H1 121.4 . .
C3 C2 C1 124.8(14) . .
C3 C2 Br1 117.1(13) . .
C1 C2 Br1 118.1(11) . .
C2 C3 C4 116.2(15) . .
C2 C3 H3 121.9 . .
C4 C3 H3 121.9 . .
C5 C4 C3 117.9(14) . .
C5 C4 H4 121.1 . .
C3 C4 H4 121.1 . .
N1 C5 C4 121.8(12) . .
N1 C5 C6 114.8(12) . .
C4 C5 C6 123.3(12) . .
N2 C6 C7 121.9(13) . .
N2 C6 C5 118.4(10) . .
C7 C6 C5 119.6(13) . .
C8 C7 C6 117.6(14) . .
C8 C7 H7 121.2 . .
C6 C7 H7 121.2 . .
C9 C8 C7 118.0(13) . .
C9 C8 H8 121.0 . .
C7 C8 H8 121.0 . .
C8 C9 C10 121.4(13) . .
C8 C9 Br2 119.7(10) . .
C10 C9 Br2 118.8(11) . .
N2 C10 C9 120.8(12) . .
N2 C10 H10 119.6 . .
C9 C10 H10 119.6 . .
C6 N2 C10 120.1(10) . .
C6 N2 Ir1 114.5(8) . .
C10 N2 Ir1 125.3(8) . .
C11 N3 C15 121.1(11) . .
C11 N3 Ir1 122.8(8) . .
C15 N3 Ir1 115.9(8) . .
N3 C11 C12 119.3(12) . .
N3 C11 H11 120.3 . .
C12 C11 H11 120.3 . .
C13 C12 C11 122.1(14) . .
C13 C12 H12 118.9 . .
C11 C12 H12 118.9 . .
C14 C13 C12 116.6(14) . .
C14 C13 H13 121.7 . .
C12 C13 H13 121.7 . .
C13 C14 C15 120.5(13) . .
C13 C14 H14 119.8 . .
C15 C14 H14 119.8 . .
N3 C15 C14 120.2(13) . .
N3 C15 C16 114.4(11) . .
C14 C15 C16 125.3(12) . .
C17 C16 C21 119.1(12) . .
C17 C16 C15 126.7(12) . .
C21 C16 C15 113.8(11) . .
C16 C17 F1 121.1(12) . .
C16 C17 C18 127.1(13) . .
F1 C17 C18 111.7(11) . .
C17 C18 C19 110.7(11) . .
C17 C18 H18 124.7 . .
C19 C18 H18 124.7 . .
C20 C19 F2 118.5(14) . .
C20 C19 C18 125.6(13) . .
F2 C19 C18 115.9(11) . .
C19 C20 C21 119.3(14) . .
C19 C20 H20 120.4 . .
C21 C20 H20 120.4 . .
C20 C21 C16 118.1(11) . .
C20 C21 Ir1 127.8(12) . .
C16 C21 Ir1 114.1(10) . .
C22 N4 C26 120.0 . .
C22 N4 Ir1 122.5(6) . .
C26 N4 Ir1 117.4(6) . .
N4 C22 C23 120.0 . .
N4 C22 H22 120.0 . .
C23 C22 H22 120.0 . .
C24 C23 C22 120.0 . .
C24 C23 H23 120.0 . .
C22 C23 H23 120.0 . .
C23 C24 C25 120.0 . .
C23 C24 H24 120.0 . .
C25 C24 H24 120.0 . .
C24 C25 C26 120.0 . .
C24 C25 H25 120.0 . .
C26 C25 H25 120.0 . .
C25 C26 N4 120.0 . .
C25 C26 C27 130.0(10) . .
N4 C26 C27 109.9(10) . .
C32 C27 C28 115.5(17) . .
C32 C27 C26 118.7(14) . .
C28 C27 C26 125.8(17) . .
C29 C28 C27 127(2) . .
C29 C28 F3 116(2) . .
C27 C28 F3 117(2) . .
C28 C29 C30 116.4(17) . .
C28 C29 H29 121.8 . .
C30 C29 H29 121.8 . .
F4 C30 C31 126(2) . .
F4 C30 C29 115.2(17) . .
C31 C30 C29 118.6(17) . .
C30 C31 C32 124.0(17) . .
C30 C31 H31 118.0 . .
C32 C31 H31 118.0 . .
C31 C32 C27 118.2(15) . .
C31 C32 Ir1 128.4(11) . .
C27 C32 Ir1 113.2(12) . .
C64 Ir2 C53 88.8(5) . .
C64 Ir2 N7 95.2(4) . .
C53 Ir2 N7 80.6(5) . .
C64 Ir2 N8 80.6(4) . .
C53 Ir2 N8 93.5(5) . .
N7 Ir2 N8 172.9(4) . .
C64 Ir2 N6 172.8(4) . .
C53 Ir2 N6 97.8(4) . .
N7 Ir2 N6 88.8(4) . .
N8 Ir2 N6 95.9(4) . .
C64 Ir2 N5 96.8(4) . .
C53 Ir2 N5 174.1(4) . .
N7 Ir2 N5 97.0(4) . .
N8 Ir2 N5 89.3(4) . .
N6 Ir2 N5 76.7(4) . .
C37 N5 C33 120.6(10) . .
C37 N5 Ir2 116.0(8) . .
C33 N5 Ir2 123.4(7) . .
N5 C33 C34 121.4(11) . .
N5 C33 H33 119.3 . .
C34 C33 H33 119.3 . .
C33 C34 C35 116.4(12) . .
C33 C34 Br3 119.5(9) . .
C35 C34 Br3 124.1(10) . .
C36 C35 C34 122.9(13) . .
C36 C35 H35 118.5 . .
C34 C35 H35 118.5 . .
C35 C36 C37 119.5(12) . .
C35 C36 H36 120.2 . .
C37 C36 H36 120.2 . .
N5 C37 C36 118.8(12) . .
N5 C37 C38 115.3(10) . .
C36 C37 C38 125.9(12) . .
N6 C38 C39 122.7(12) . .
N6 C38 C37 116.6(10) . .
C39 C38 C37 120.6(11) . .
C38 C39 C40 118.4(13) . .
C38 C39 H39 120.8 . .
C40 C39 H39 120.8 . .
C39 C40 C41 118.1(14) . .
C39 C40 H40 121.0 . .
C41 C40 H40 121.0 . .
C42 C41 C40 120.4(14) . .
C42 C41 Br4 118.8(11) . .
C40 C41 Br4 120.7(12) . .
N6 C42 C41 119.8(12) . .
N6 C42 H42 120.1 . .
C41 C42 H42 120.1 . .
C42 N6 C38 120.6(10) . .
C42 N6 Ir2 124.7(8) . .
C38 N6 Ir2 114.8(8) . .
N7 C43 C44 119.5(12) . .
N7 C43 H43 120.3 . .
C44 C43 H43 120.3 . .
C45 C44 C43 119.9(14) . .
C45 C44 H44 120.0 . .
C43 C44 H44 120.0 . .
C44 C45 C46 121.0(14) . .
C44 C45 H45 119.5 . .
C46 C45 H45 119.5 . .
C45 C46 C47 119.4(13) . .
C45 C46 H46 120.3 . .
C47 C46 H46 120.3 . .
N7 C47 C46 119.6(12) . .
N7 C47 C48 113.0(11) . .
C46 C47 C48 127.4(12) . .
C43 N7 C47 120.5(10) . .
C43 N7 Ir2 123.5(8) . .
C47 N7 Ir2 116.0(8) . .
C49 C48 C47 124.8(13) . .
C49 C48 C53 118.2(13) . .
C47 C48 C53 117.0(12) . .
F5 C49 C48 121.3(15) . .
F5 C49 C50 115.1(12) . .
C48 C49 C50 123.6(14) . .
C51 C50 C49 113.9(12) . .
C51 C50 H50 123.1 . .
C49 C50 H50 123.1 . .
C52 C51 C50 126.5(14) . .
C52 C51 F6 117.5(14) . .
C50 C51 F6 116.0(12) . .
C51 C52 C53 119.2(14) . .
C51 C52 H52 120.4 . .
C53 C52 H52 120.4 . .
C52 C53 C48 118.5(12) . .
C52 C53 Ir2 128.2(11) . .
C48 C53 Ir2 113.0(10) . .
C54 N8 C58 120.7(10) . .
C54 N8 Ir2 123.4(8) . .
C58 N8 Ir2 115.6(8) . .
N8 C54 C55 121.1(13) . .
N8 C54 H54 119.5 . .
C55 C54 H54 119.5 . .
C56 C55 C54 118.3(14) . .
C56 C55 H55 120.8 . .
C54 C55 H55 120.8 . .
C55 C56 C57 122.0(14) . .
C55 C56 H56 119.0 . .
C57 C56 H56 119.0 . .
C56 C57 C58 118.3(14) . .
C56 C57 H57 120.9 . .
C58 C57 H57 120.9 . .
N8 C58 C57 119.3(12) . .
N8 C58 C59 112.8(10) . .
C57 C58 C59 127.8(12) . .
C64 C59 C60 121.1(11) . .
C64 C59 C58 115.7(10) . .
C60 C59 C58 123.1(11) . .
F7 C60 C61 116.0(11) . .
F7 C60 C59 122.3(11) . .
C61 C60 C59 121.7(12) . .
C62 C61 C60 116.3(12) . .
C62 C61 H61 121.9 . .
C60 C61 H61 121.9 . .
C61 C62 F8 119.8(12) . .
C61 C62 C63 127.1(13) . .
F8 C62 C63 112.6(13) . .
C64 C63 C62 113.5(12) . .
C64 C63 H63 123.3 . .
C62 C63 H63 123.3 . .
C59 C64 C63 119.9(10) . .
C59 C64 Ir2 114.9(8) . .
C63 C64 Ir2 125.2(8) . .
C80 Ir3 C80 86.5(7) 4_567 .
C80 Ir3 N10 80.7(5) 4_567 4_567
C80 Ir3 N10 95.2(5) . 4_567
C80 Ir3 N10 95.2(5) 4_567 .
C80 Ir3 N10 80.7(5) . .
N10 Ir3 N10 174.4(6) 4_567 .
C80 Ir3 N9 98.5(4) 4_567 4_567
C80 Ir3 N9 173.1(5) . 4_567
N10 Ir3 N9 90.4(4) 4_567 4_567
N10 Ir3 N9 94.0(4) . 4_567
C80 Ir3 N9 173.1(5) 4_567 .
C80 Ir3 N9 98.5(4) . .
N10 Ir3 N9 94.0(4) 4_567 .
N10 Ir3 N9 90.4(4) . .
N9 Ir3 N9 77.0(5) 4_567 .
C65 N9 C69 120.0(10) . .
C65 N9 Ir3 124.1(8) . .
C69 N9 Ir3 115.6(7) . .
C66 C65 N9 119.5(13) . .
C66 C65 H65 120.3 . .
N9 C65 H65 120.3 . .
C65 C66 C67 123.1(14) . .
C65 C66 Br5 117.5(11) . .
C67 C66 Br5 119.3(10) . .
C68 C67 C66 117.9(13) . .
C68 C67 H67 121.1 . .
C66 C67 H67 121.1 . .
C67 C68 C69 119.5(13) . .
C67 C68 H68 120.3 . .
C69 C68 H68 120.3 . .
N9 C69 C68 119.9(11) . .
N9 C69 C69 115.7(6) . 4_567
C68 C69 C69 124.3(8) . 4_567
C74 N10 C70 116.3(12) . .
C74 N10 Ir3 117.9(10) . .
C70 N10 Ir3 125.5(9) . .
C71 C70 N10 123.1(15) . .
C71 C70 H70 118.5 . .
N10 C70 H70 118.5 . .
C70 C71 C72 120.0(18) . .
C70 C71 H71 120.0 . .
C72 C71 H71 120.0 . .
C73 C72 C71 118.9(16) . .
C73 C72 H72 120.6 . .
C71 C72 H72 120.6 . .
C72 C73 C74 120.1(17) . .
C72 C73 H73 119.9 . .
C74 C73 H73 119.9 . .
N10 C74 C73 120.7(15) . .
N10 C74 C75 110.1(13) . .
C73 C74 C75 128.8(15) . .
C80 C75 C76 120.8(15) . .
C80 C75 C74 116.3(12) . .
C76 C75 C74 122.9(16) . .
C77 C76 F9 115.7(19) . .
C77 C76 C75 123(2) . .
F9 C76 C75 121.5(18) . .
C76 C77 C78 116.0(19) . .
C76 C77 H77 122.0 . .
C78 C77 H77 122.0 . .
F10 C78 C79 120(2) . .
F10 C78 C77 118.0(17) . .
C79 C78 C77 121.7(17) . .
C80 C79 C78 121.6(17) . .
C80 C79 H79 119.2 . .
C78 C79 H79 119.2 . .
C79 C80 C75 117.2(13) . .
C79 C80 Ir3 127.8(12) . .
C75 C80 Ir3 114.9(10) . .
F14 P1 F11 89.7(7) . .
F14 P1 F15 92.3(6) . .
F11 P1 F15 90.2(6) . .
F14 P1 F16 87.8(6) . .
F11 P1 F16 89.2(6) . .
F15 P1 F16 179.4(6) . .
F14 P1 F13 91.1(6) . .
F11 P1 F13 179.2(6) . .
F15 P1 F13 89.7(6) . .
F16 P1 F13 90.9(5) . .
F14 P1 F12 178.6(7) . .
F11 P1 F12 90.2(6) . .
F15 P1 F12 89.1(5) . .
F16 P1 F12 90.8(5) . .
F13 P1 F12 89.0(5) . .
F18 P2 F18 179(3) . 4_567
F18 P2 F19 88.2(13) . .
F18 P2 F19 92.3(14) 4_567 .
F18 P2 F19 92.3(14) . 4_567
F18 P2 F19 88.2(13) 4_567 4_567
F19 P2 F19 93.3(11) . 4_567
F18 P2 F17 86.2(11) . 4_567
F18 P2 F17 93.4(13) 4_567 4_567
F19 P2 F17 174.1(12) . 4_567
F19 P2 F17 85.2(7) 4_567 4_567
F18 P2 F17 93.4(13) . .
F18 P2 F17 86.2(11) 4_567 .
F19 P2 F17 85.3(7) . .
F19 P2 F17 174.1(12) 4_567 .
F17 P2 F17 96.7(10) 4_567 .
F25 P3 F24 99.3(10) . .
F25 P3 F23 86.4(13) . .
F24 P3 F23 173.5(15) . .
F25 P3 F21 106.1(13) . .
F24 P3 F21 92.9(7) . .
F23 P3 F21 88.6(9) . .
F25 P3 F20 82.7(13) . .
F24 P3 F20 88.8(8) . .
F23 P3 F20 88.7(11) . .
F21 P3 F20 170.6(12) . .
F25 P3 F22 171.2(13) . .
F24 P3 F22 83.0(8) . .
F23 P3 F22 90.9(13) . .
F21 P3 F22 82.2(8) . .
F20 P3 F22 88.9(11) . .
C82 C81 H81A 109.5 . .
C82 C81 H81B 109.5 . .
H81A C81 H81B 109.5 . .
C82 C81 H81C 109.5 . .
H81A C81 H81C 109.5 . .
H81B C81 H81C 109.5 . .
O1 C82 C81 119.6(16) . .
O1 C82 H82A 107.4 . .
C81 C82 H82A 107.4 . .
O1 C82 H82B 107.4 . .
C81 C82 H82B 107.4 . .
H82A C82 H82B 107.0 . .

loop_
_geom_bond_atom_site_label_1
_geom_bond_atom_site_label_2
_geom_bond_distance
_geom_bond_site_symmetry_2
O1 C82 1.406(17) .
O1 C82 1.407(17) 3_656
Ir1 C32 1.978(17) .
Ir1 C21 2.018(12) .
Ir1 N4 2.024(7) .
Ir1 N3 2.036(10) .
Ir1 N2 2.127(9) .
Ir1 N1 2.150(12) .
N1 C1 1.346(16) .
N1 C5 1.374(16) .
C1 C2 1.40(2) .
C1 H1 0.9500 .
C2 C3 1.39(2) .
C2 Br1 1.865(15) .
C3 C4 1.435(19) .
C3 H3 0.9500 .
C4 C5 1.415(19) .
C4 H4 0.9500 .
C5 C6 1.497(17) .
C6 N2 1.320(16) .
C6 C7 1.424(16) .
C7 C8 1.421(18) .
C7 H7 0.9500 .
C8 C9 1.34(2) .
C8 H8 0.9500 .
C9 C10 1.410(16) .
C9 Br2 1.871(14) .
C10 N2 1.326(14) .
C10 H10 0.9500 .
N3 C11 1.330(15) .
N3 C15 1.351(15) .
C11 C12 1.426(19) .
C11 H11 0.9500 .
C12 C13 1.39(2) .
C12 H12 0.9500 .
C13 C14 1.375(18) .
C13 H13 0.9500 .
C14 C15 1.438(18) .
C14 H14 0.9500 .
C15 C16 1.501(17) .
C16 C17 1.316(16) .
C16 C21 1.422(19) .
C17 F1 1.371(14) .
C17 C18 1.397(18) .
C18 C19 1.41(2) .
C18 H18 0.9500 .
C19 C20 1.363(18) .
C19 F2 1.383(15) .
C20 C21 1.366(18) .
C20 H20 0.9500 .
N4 C22 1.3900 .
N4 C26 1.3900 .
C22 C23 1.3900 .
C22 H22 0.9500 .
C23 C24 1.3900 .
C23 H23 0.9500 .
C24 C25 1.3900 .
C24 H24 0.9500 .
C25 C26 1.3900 .
C25 H25 0.9500 .
C26 C27 1.422(18) .
C27 C32 1.42(2) .
C27 C28 1.42(2) .
C28 C29 1.32(3) .
C28 F3 1.42(2) .
C29 C30 1.45(3) .
C29 H29 0.9500 .
C30 F4 1.248(18) .
C30 C31 1.36(2) .
C31 C32 1.40(2) .
C31 H31 0.9500 .
Ir2 C64 1.992(11) .
Ir2 C53 1.998(13) .
Ir2 N7 2.039(10) .
Ir2 N8 2.051(9) .
Ir2 N6 2.128(9) .
Ir2 N5 2.137(10) .
N5 C37 1.339(14) .
N5 C33 1.362(15) .
C33 C34 1.384(16) .
C33 H33 0.9500 .
C34 C35 1.393(17) .
C34 Br3 1.839(12) .
C35 C36 1.307(19) .
C35 H35 0.9500 .
C36 C37 1.423(17) .
C36 H36 0.9500 .
C37 C38 1.464(16) .
C38 N6 1.360(14) .
C38 C39 1.392(15) .
C39 C40 1.39(2) .
C39 H39 0.9500 .
C40 C41 1.42(2) .
C40 H40 0.9500 .
C41 C42 1.407(18) .
C41 Br4 1.871(15) .
C42 N6 1.335(16) .
C42 H42 0.9500 .
C43 N7 1.347(15) .
C43 C44 1.416(18) .
C43 H43 0.9500 .
C44 C45 1.342(19) .
C44 H44 0.9500 .
C45 C46 1.370(19) .
C45 H45 0.9500 .
C46 C47 1.393(18) .
C46 H46 0.9500 .
C47 N7 1.382(14) .
C47 C48 1.419(17) .
C48 C49 1.374(17) .
C48 C53 1.432(19) .
C49 F5 1.341(17) .
C49 C50 1.44(2) .
C50 C51 1.38(2) .
C50 H50 0.9500 .
C51 C52 1.332(18) .
C51 F6 1.379(15) .
C52 C53 1.429(18) .
C52 H52 0.9500 .
N8 C54 1.327(14) .
N8 C58 1.373(15) .
C54 C55 1.403(17) .
C54 H54 0.9500 .
C55 C56 1.34(2) .
C55 H55 0.9500 .
C56 C57 1.37(2) .
C56 H56 0.9500 .
C57 C58 1.406(17) .
C57 H57 0.9500 .
C58 C59 1.476(16) .
C59 C64 1.401(15) .
C59 C60 1.409(16) .
C60 F7 1.337(14) .
C60 C61 1.370(18) .
C61 C62 1.361(19) .
C61 H61 0.9500 .
C62 F8 1.383(14) .
C62 C63 1.447(17) .
C63 C64 1.436(16) .
C63 H63 0.9500 .
Ir3 C80 1.995(12) 4_567
Ir3 C80 1.996(12) .
Ir3 N10 2.046(10) 4_567
Ir3 N10 2.047(10) .
Ir3 N9 2.136(9) 4_567
Ir3 N9 2.136(9) .
N9 C65 1.345(14) .
N9 C69 1.369(15) .
C65 C66 1.326(17) .
C65 H65 0.9500 .
C66 C67 1.38(2) .
C66 Br5 1.910(15) .
C67 C68 1.350(18) .
C67 H67 0.9500 .
C68 C69 1.395(16) .
C68 H68 0.9500 .
C69 C69 1.47(2) 4_567
N10 C74 1.367(17) .
N10 C70 1.376(17) .
C70 C71 1.354(19) .
C70 H70 0.9500 .
C71 C72 1.37(2) .
C71 H71 0.9500 .
C72 C73 1.36(2) .
C72 H72 0.9500 .
C73 C74 1.40(2) .
C73 H73 0.9500 .
C74 C75 1.53(2) .
C75 C80 1.395(19) .
C75 C76 1.40(2) .
C76 C77 1.35(3) .
C76 F9 1.36(2) .
C77 C78 1.42(3) .
C77 H77 0.9500 .
C78 F10 1.31(2) .
C78 C79 1.39(2) .
C79 C80 1.364(18) .
C79 H79 0.9500 .
P1 F14 1.557(10) .
P1 F11 1.570(9) .
P1 F15 1.571(10) .
P1 F16 1.576(9) .
P1 F13 1.579(9) .
P1 F12 1.583(9) .
P2 F18 1.415(12) .
P2 F18 1.415(12) 4_567
P2 F19 1.473(12) .
P2 F19 1.473(11) 4_567
P2 F17 1.572(11) 4_567
P2 F17 1.572(10) .
P3 F25 1.459(13) .
P3 F24 1.477(11) .
P3 F23 1.483(14) .
P3 F21 1.552(12) .
P3 F20 1.569(15) .
P3 F22 1.601(15) .
C81 C82 1.413(18) .
C81 H81A 0.9800 .
C81 H81B 0.9800 .
C81 H81C 0.9800 .
C82 H82A 0.9900 .
C82 H82B 0.9900 .

loop_
_platon_squeeze_void_nr
_platon_squeeze_void_average_x
_platon_squeeze_void_average_y
_platon_squeeze_void_average_z
_platon_squeeze_void_volume
_platon_squeeze_void_count_electrons
_platon_squeeze_void_content
1 -0.173 0.493 -0.007 7052 1852 ' '
